data_4308045
loop_
_publ_author_name
'Dong Guo'
'James K. McCusker'

_publ_contact_author_address
;
Department of Chemistry
Michigan State University
East Lansing, MI 48824
USA
;
_publ_contact_author_email jkm@cem.msu.edu
_publ_contact_author_fax '(517) 353-1793'
_publ_contact_author_name 'Dr. James K. McCusker'
_publ_contact_author_phone '(517) 355-9715 ext.106'
_publ_section_title
;
Spin Exchange Effects on the Physicochemical Properties of
Tetraoxolene-Bridged Bimetallic Complexes
;
_journal_name_full 'Inorganic Chemistry'
_journal_page_first 3257
_journal_page_last 3274
_journal_paper_doi 10.1021/ic070005y
_journal_volume 46
_journal_year 2007
_chemical_formula_sum 'C68 H84 B2 Cl2 Ga2 N8 O6'
_chemical_formula_weight 1341.39
_chemical_name_systematic
; 
 ? 
;
_space_group_IT_number 14
_symmetry_cell_setting monoclinic
_symmetry_space_group_name_Hall '-P 2yn'
_symmetry_space_group_name_H-M 'P 1 21/n 1'
_atom_sites_solution_hydrogens geom
_atom_sites_solution_primary direct
_atom_sites_solution_secondary difmap
_audit_creation_method SHELXL-97
_cell_angle_alpha 90.00
_cell_angle_beta 96.093(2)
_cell_angle_gamma 90.00
_cell_formula_units_Z 2
_cell_length_a 13.6041(17)
_cell_length_b 9.6219(12)
_cell_length_c 25.158(3)
_cell_measurement_reflns_used 821
_cell_measurement_temperature 173(2)
_cell_measurement_theta_max 21.908
_cell_measurement_theta_min 2.671
_cell_volume 3274.5(7)
_computing_cell_refinement 'Bruker SMART'
_computing_data_collection 'Bruker SMART'
_computing_data_reduction 'Bruker SAINT'
_computing_molecular_graphics 'Bruker SHELXTL'
_computing_publication_material 'Bruker SHELXTL'
_computing_structure_refinement 'Bruker SHELXTL'
_computing_structure_solution 'Bruker SHELXTL'
_diffrn_ambient_temperature 173(2)
_diffrn_measured_fraction_theta_full 0.998
_diffrn_measured_fraction_theta_max 0.998
_diffrn_measurement_device_type 'CCD area detector'
_diffrn_measurement_method 'phi and omega scans'
_diffrn_radiation_monochromator graphite
_diffrn_radiation_source 'sealed tube'
_diffrn_radiation_type MoK\a
_diffrn_radiation_wavelength 0.71073
_diffrn_reflns_av_R_equivalents 0.0945
_diffrn_reflns_av_sigmaI/netI 0.0932
_diffrn_reflns_limit_h_max 16
_diffrn_reflns_limit_h_min -16
_diffrn_reflns_limit_k_max 11
_diffrn_reflns_limit_k_min -11
_diffrn_reflns_limit_l_max 29
_diffrn_reflns_limit_l_min -29
_diffrn_reflns_number 31855
_diffrn_reflns_theta_full 25.00
_diffrn_reflns_theta_max 25.00
_diffrn_reflns_theta_min 1.63
_exptl_absorpt_coefficient_mu 0.962
_exptl_absorpt_correction_T_max 0.746
_exptl_absorpt_correction_T_min 0.664
_exptl_absorpt_correction_type empirical
_exptl_absorpt_process_details sadabs
_exptl_crystal_colour colorless
_exptl_crystal_density_diffrn 1.360
_exptl_crystal_density_method 'not measured'
_exptl_crystal_description block
_exptl_crystal_F_000 1404
_exptl_crystal_size_max 0.4
_exptl_crystal_size_mid 0.3
_exptl_crystal_size_min 0.3
_refine_diff_density_max 0.497
_refine_diff_density_min -0.651
_refine_diff_density_rms 0.067
_refine_ls_extinction_method none
_refine_ls_goodness_of_fit_ref 0.913
_refine_ls_hydrogen_treatment mixed
_refine_ls_matrix_type full
_refine_ls_number_parameters 398
_refine_ls_number_reflns 5756
_refine_ls_number_restraints 0
_refine_ls_restrained_S_all 0.913
_refine_ls_R_factor_all 0.0960
_refine_ls_R_factor_gt 0.0465
_refine_ls_shift/su_max 0.001
_refine_ls_shift/su_mean 0.000
_refine_ls_structure_factor_coef Fsqd
_refine_ls_weighting_details 'calc w=1/[\s^2^(Fo^2^)+(0.0433P)^2^+0.0000P] where P=(Fo^2^+2Fc^2^)/3'
_refine_ls_weighting_scheme calc
_refine_ls_wR_factor_gt 0.0880
_refine_ls_wR_factor_ref 0.0980
_reflns_number_gt 3541
_reflns_number_total 5756
_reflns_threshold_expression >2sigma(I)
_cod_data_source_file ic070005ysi20070102_112159_1.cif
_cod_data_source_block complex_1
_cod_depositor_comments
;
The following automatic conversions were performed:
'_symmetry_cell_setting' value 'Monoclinic' changed to 'monoclinic'
according to '/home/saulius/struct/CIF-dictionaries/cif_core.dic'
dictionary named 'cif_core.dic' version 2.4.1 from 2010-06-29.

Automatic conversion script
Id: cif_fix_enum 1527 2010-12-29 10:47:43Z saulius 
;
_cod_database_code 4308045

loop_
_symmetry_equiv_pos_as_xyz
'x, y, z'
'-x+1/2, y+1/2, -z+1/2'
'-x, -y, -z'
'x-1/2, -y-1/2, z-1/2'

loop_
_atom_site_label
_atom_site_type_symbol
_atom_site_fract_x
_atom_site_fract_y
_atom_site_fract_z
_atom_site_U_iso_or_equiv
_atom_site_adp_type
_atom_site_occupancy
_atom_site_symmetry_multiplicity
_atom_site_calc_flag
_atom_site_refinement_flags
_atom_site_disorder_assembly
_atom_site_disorder_group
Ga1 Ga 0.89116(3) 0.32955(4) 0.553317(15) 0.02479(13) Uani 1 1 d . . .
Cl1 Cl 1.05433(8) 0.16092(11) 0.39950(4) 0.0461(3) Uani 1 1 d . . .
O1 O 0.95993(17) 0.2819(2) 0.49246(9) 0.0265(6) Uani 1 1 d . . .
O2 O 0.90773(18) 0.1400(2) 0.57672(9) 0.0273(6) Uani 1 1 d . . .
N1 N 0.8676(2) 0.5289(3) 0.52446(11) 0.0280(7) Uani 1 1 d . . .
H1A H 0.9201 0.5828 0.5352 0.034 Uiso 1 1 calc R . .
H1B H 0.8597 0.5279 0.4885 0.034 Uiso 1 1 calc R . .
N2 N 1.0086(2) 0.3812(3) 0.61005(11) 0.0275(8) Uani 1 1 d . . .
H2A H 1.0439 0.3045 0.6197 0.033 Uiso 1 1 calc R . .
H2B H 1.0486 0.4423 0.5959 0.033 Uiso 1 1 calc R . .
N3 N 0.7464(2) 0.2642(3) 0.51669(12) 0.0367(9) Uani 1 1 d . . .
H3A H 0.7302 0.3130 0.4865 0.044 Uiso 1 1 calc R . .
H3B H 0.7482 0.1736 0.5080 0.044 Uiso 1 1 calc R . .
N4 N 0.8045(2) 0.3936(3) 0.61303(11) 0.0253(7) Uani 1 1 d . . .
C1 C 0.7782(3) 0.5855(4) 0.54498(15) 0.0360(10) Uani 1 1 d . . .
H1C H 0.7200 0.5523 0.5230 0.043 Uiso 1 1 calc R . .
H1D H 0.7790 0.6861 0.5428 0.043 Uiso 1 1 calc R . .
C2 C 0.7724(3) 0.5417(4) 0.60291(14) 0.0304(9) Uani 1 1 d . . .
H2C H 0.8141 0.6025 0.6264 0.037 Uiso 1 1 calc R . .
H2D H 0.7049 0.5525 0.6115 0.037 Uiso 1 1 calc R . .
C3 C 0.9700(3) 0.4431(4) 0.65762(14) 0.0296(9) Uani 1 1 d . . .
H3C H 0.9642 0.5431 0.6533 0.036 Uiso 1 1 calc R . .
H3D H 1.0151 0.4242 0.6893 0.036 Uiso 1 1 calc R . .
C4 C 0.8700(3) 0.3811(4) 0.66374(14) 0.0285(9) Uani 1 1 d . . .
H4A H 0.8776 0.2838 0.6735 0.034 Uiso 1 1 calc R . .
H4B H 0.8405 0.4288 0.6921 0.034 Uiso 1 1 calc R . .
C5 C 0.6708(3) 0.2871(4) 0.55446(16) 0.0448(12) Uani 1 1 d . . .
H5A H 0.6238 0.2109 0.5517 0.054 Uiso 1 1 calc R . .
H5B H 0.6350 0.3724 0.5453 0.054 Uiso 1 1 calc R . .
C6 C 0.7199(3) 0.2962(4) 0.61031(15) 0.0377(11) Uani 1 1 d . . .
H6A H 0.6726 0.3279 0.6339 0.045 Uiso 1 1 calc R . .
H6B H 0.7430 0.2048 0.6222 0.045 Uiso 1 1 calc R . .
C7 C 1.0266(3) 0.0725(4) 0.45624(13) 0.0226(8) Uani 1 1 d . . .
C8 C 0.9810(3) 0.1421(3) 0.49543(14) 0.0228(9) Uani 1 1 d . . .
C9 C 0.9532(2) 0.0703(4) 0.53979(14) 0.0221(8) Uani 1 1 d . . .
B1 B 0.9687(3) 0.5583(4) 0.16157(16) 0.0251(10) Uani 1 1 d . . .
C10 C 0.8349(3) 0.6251(4) 0.22862(14) 0.0350(10) Uani 1 1 d . . .
H10A H 0.7973 0.5494 0.2156 0.042 Uiso 1 1 calc R . .
C11 C 0.8010(3) 0.7045(5) 0.26879(16) 0.0468(12) Uani 1 1 d . . .
H11A H 0.7420 0.6812 0.2822 0.056 Uiso 1 1 calc R . .
C12 C 0.8544(4) 0.8181(5) 0.28890(16) 0.0528(13) Uani 1 1 d . . .
H12A H 0.8314 0.8722 0.3156 0.063 Uiso 1 1 calc R . .
C13 C 0.9420(4) 0.8507(4) 0.26899(16) 0.0469(12) Uani 1 1 d . . .
H13A H 0.9789 0.9266 0.2825 0.056 Uiso 1 1 calc R . .
C14 C 0.9751(3) 0.7704(4) 0.22890(15) 0.0355(10) Uani 1 1 d . . .
H14A H 1.0344 0.7948 0.2160 0.043 Uiso 1 1 calc R . .
C15 C 0.9237(3) 0.6538(4) 0.20659(13) 0.0262(9) Uani 1 1 d . . .
C16 C 1.0499(3) 0.7926(5) 0.01934(17) 0.0448(12) Uani 1 1 d . . .
H16A H 1.0645 0.8388 -0.0113 0.054 Uiso 1 1 calc R . .
C17 C 1.0765(3) 0.6566(5) 0.02736(16) 0.0438(11) Uani 1 1 d . . .
H17A H 1.1101 0.6097 0.0025 0.053 Uiso 1 1 calc R . .
C18 C 1.0530(3) 0.5901(4) 0.07274(15) 0.0385(11) Uani 1 1 d . . .
H18A H 1.0714 0.4975 0.0773 0.046 Uiso 1 1 calc R . .
C19 C 1.0032(3) 0.6516(4) 0.11253(14) 0.0260(9) Uani 1 1 d . . .
C20 C 0.9788(3) 0.7912(4) 0.10249(15) 0.0339(10) Uani 1 1 d . . .
H20A H 0.9461 0.8398 0.1273 0.041 Uiso 1 1 calc R . .
C21 C 1.0018(3) 0.8598(4) 0.05669(17) 0.0430(11) Uani 1 1 d . . .
H21A H 0.9842 0.9526 0.0515 0.052 Uiso 1 1 calc R . .
C22 C 0.7240(3) 0.4355(4) 0.07641(15) 0.0380(11) Uani 1 1 d . . .
H22A H 0.6689 0.4801 0.0591 0.046 Uiso 1 1 calc R . .
C23 C 0.7319(3) 0.2932(5) 0.07428(16) 0.0414(11) Uani 1 1 d . . .
H23A H 0.6817 0.2403 0.0563 0.050 Uiso 1 1 calc R . .
C24 C 0.8147(3) 0.2308(4) 0.09906(15) 0.0393(11) Uani 1 1 d . . .
H24A H 0.8211 0.1347 0.0974 0.047 Uiso 1 1 calc R . .
C25 C 0.8899(3) 0.3094(4) 0.12696(14) 0.0322(10) Uani 1 1 d . . .
H25A H 0.9458 0.2641 0.1429 0.039 Uiso 1 1 calc R . .
C26 C 0.8836(3) 0.4539(4) 0.13165(14) 0.0259(9) Uani 1 1 d . . .
C27 C 0.7985(3) 0.5119(4) 0.10455(14) 0.0323(10) Uani 1 1 d . . .
H27A H 0.7915 0.6080 0.1054 0.039 Uiso 1 1 calc R . .
C28 C 1.0454(3) 0.3660(4) 0.22953(14) 0.0317(10) Uani 1 1 d . . .
H28A H 0.9807 0.3419 0.2342 0.038 Uiso 1 1 calc R . .
C29 C 1.1220(3) 0.2944(4) 0.25876(15) 0.0386(11) Uani 1 1 d . . .
H29A H 1.1083 0.2227 0.2816 0.046 Uiso 1 1 calc R . .
C30 C 1.2189(3) 0.3311(4) 0.25338(15) 0.0416(11) Uani 1 1 d . . .
H30A H 1.2707 0.2840 0.2727 0.050 Uiso 1 1 calc R . .
C31 C 1.2383(3) 0.4367(4) 0.21968(16) 0.0374(10) Uani 1 1 d . . .
H31A H 1.3033 0.4627 0.2166 0.045 Uiso 1 1 calc R . .
C32 C 1.1613(3) 0.5050(4) 0.19016(14) 0.0303(9) Uani 1 1 d . . .
H32A H 1.1766 0.5754 0.1671 0.036 Uiso 1 1 calc R . .
C33 C 1.0613(3) 0.4731(4) 0.19329(14) 0.0261(9) Uani 1 1 d . . .
O100 O 0.84061(19) 0.4105(3) 0.41348(10) 0.0409(7) Uani 1 1 d . . .
H100 H 0.8802 0.3440 0.4326 0.061 Uiso 1 1 d R . .
C100 C 0.8069(3) 0.3701(4) 0.35835(18) 0.0595(14) Uani 1 1 d . . .
H10D H 0.7412 0.3329 0.3568 0.071 Uiso 1 1 calc R . .
H10B H 0.8506 0.3009 0.3466 0.071 Uiso 1 1 calc R . .
H10C H 0.8068 0.4501 0.3355 0.071 Uiso 1 1 calc R . .

loop_
_atom_site_aniso_label
_atom_site_aniso_U_11
_atom_site_aniso_U_22
_atom_site_aniso_U_33
_atom_site_aniso_U_23
_atom_site_aniso_U_13
_atom_site_aniso_U_12
Ga1 0.0330(2) 0.0177(2) 0.0240(2) 0.0010(2) 0.00434(17) 0.0021(2)
Cl1 0.0685(8) 0.0323(6) 0.0392(6) 0.0051(5) 0.0138(5) 0.0006(6)
O1 0.0421(16) 0.0138(13) 0.0241(14) 0.0016(10) 0.0056(12) 0.0042(11)
O2 0.0426(16) 0.0159(14) 0.0240(14) 0.0017(10) 0.0062(12) 0.0057(11)
N1 0.0348(19) 0.0237(18) 0.0264(18) 0.0038(14) 0.0070(15) 0.0046(15)
N2 0.0307(19) 0.0258(18) 0.0266(18) 0.0032(14) 0.0055(15) 0.0054(14)
N3 0.046(2) 0.0268(19) 0.035(2) 0.0013(15) -0.0067(18) 0.0001(16)
N4 0.0303(19) 0.0224(18) 0.0236(18) 0.0031(14) 0.0046(15) 0.0006(14)
C1 0.039(3) 0.026(2) 0.044(3) 0.0075(19) 0.007(2) 0.0099(19)
C2 0.033(2) 0.027(2) 0.032(2) -0.0018(18) 0.0042(18) 0.0079(18)
C3 0.037(2) 0.028(2) 0.023(2) -0.0013(17) 0.0009(18) 0.0027(19)
C4 0.036(2) 0.028(2) 0.022(2) 0.0052(17) 0.0033(18) 0.0066(18)
C5 0.034(3) 0.046(3) 0.053(3) 0.009(2) -0.004(2) -0.011(2)
C6 0.033(3) 0.041(3) 0.039(3) 0.009(2) 0.003(2) -0.005(2)
C7 0.028(2) 0.019(2) 0.021(2) 0.0041(16) 0.0024(17) 0.0003(16)
C8 0.025(2) 0.017(2) 0.025(2) 0.0011(16) -0.0028(17) -0.0015(16)
C9 0.022(2) 0.020(2) 0.024(2) -0.0011(17) -0.0012(17) 0.0007(16)
B1 0.031(3) 0.024(2) 0.021(2) 0.0007(19) 0.003(2) -0.002(2)
C10 0.039(3) 0.041(3) 0.025(2) 0.0033(18) 0.003(2) 0.006(2)
C11 0.041(3) 0.067(4) 0.033(3) 0.009(2) 0.011(2) 0.022(2)
C12 0.073(4) 0.056(3) 0.029(3) -0.009(2) 0.001(2) 0.037(3)
C13 0.067(3) 0.033(3) 0.038(3) -0.009(2) -0.009(2) 0.015(2)
C14 0.039(3) 0.030(2) 0.037(3) -0.005(2) -0.001(2) 0.006(2)
C15 0.029(2) 0.026(2) 0.023(2) 0.0062(18) -0.0009(17) 0.0068(18)
C16 0.036(3) 0.063(4) 0.035(3) 0.021(2) 0.003(2) -0.013(2)
C17 0.045(3) 0.058(3) 0.030(2) -0.001(2) 0.011(2) -0.004(2)
C18 0.048(3) 0.033(3) 0.036(3) -0.001(2) 0.011(2) -0.001(2)
C19 0.024(2) 0.023(2) 0.030(2) -0.0027(18) -0.0015(17) -0.0059(17)
C20 0.028(2) 0.034(3) 0.040(3) 0.0010(19) 0.0037(19) 0.0002(18)
C21 0.042(3) 0.032(3) 0.054(3) 0.020(2) 0.005(2) -0.003(2)
C22 0.034(3) 0.052(3) 0.028(2) -0.002(2) 0.004(2) -0.004(2)
C23 0.039(3) 0.055(3) 0.031(2) -0.012(2) 0.007(2) -0.022(2)
C24 0.059(3) 0.030(2) 0.033(3) -0.009(2) 0.020(2) -0.017(2)
C25 0.037(2) 0.034(3) 0.027(2) -0.0032(19) 0.0090(18) -0.004(2)
C26 0.031(2) 0.027(2) 0.020(2) 0.0002(17) 0.0060(18) -0.0043(18)
C27 0.035(2) 0.033(2) 0.030(2) -0.0017(19) 0.007(2) -0.004(2)
C28 0.036(2) 0.028(2) 0.031(2) -0.0063(18) 0.0037(19) 0.0033(19)
C29 0.057(3) 0.027(3) 0.031(2) 0.0000(18) 0.001(2) 0.011(2)
C30 0.046(3) 0.041(3) 0.035(2) -0.011(2) -0.011(2) 0.024(2)
C31 0.033(3) 0.035(3) 0.043(3) -0.010(2) 0.002(2) 0.004(2)
C32 0.038(3) 0.024(2) 0.029(2) -0.0071(18) 0.0035(19) 0.0004(19)
C33 0.032(2) 0.019(2) 0.027(2) -0.0074(17) 0.0016(18) 0.0013(18)
O100 0.0537(19) 0.0334(17) 0.0330(17) 0.0040(13) -0.0077(14) 0.0020(14)
C100 0.061(3) 0.051(3) 0.064(3) 0.005(3) -0.001(3) -0.015(2)

loop_
_atom_type_symbol
_atom_type_description
_atom_type_scat_dispersion_real
_atom_type_scat_dispersion_imag
_atom_type_scat_source
C C 0.0033 0.0016 'International Tables Vol C Tables 4.2.6.8 and 6.1.1.4'
H H 0.0000 0.0000 'International Tables Vol C Tables 4.2.6.8 and 6.1.1.4'
B B 0.0013 0.0007 'International Tables Vol C Tables 4.2.6.8 and 6.1.1.4'
N N 0.0061 0.0033 'International Tables Vol C Tables 4.2.6.8 and 6.1.1.4'
O O 0.0106 0.0060 'International Tables Vol C Tables 4.2.6.8 and 6.1.1.4'
Cl Cl 0.1484 0.1585 'International Tables Vol C Tables 4.2.6.8 and 6.1.1.4'
Ga Ga 0.2307 1.6083 'International Tables Vol C Tables 4.2.6.8 and 6.1.1.4'

loop_
_geom_angle_atom_site_label_1
_geom_angle_atom_site_label_2
_geom_angle_atom_site_label_3
_geom_angle
_geom_angle_site_symmetry_1
_geom_angle_site_symmetry_3
_geom_angle_publ_flag
O2 Ga1 O1 88.10(9) . . ?
O2 Ga1 N1 176.61(11) . . ?
O1 Ga1 N1 90.67(10) . . ?
O2 Ga1 N2 87.72(11) . . ?
O1 Ga1 N2 101.46(10) . . ?
N1 Ga1 N2 95.62(11) . . ?
O2 Ga1 N4 96.67(10) . . ?
O1 Ga1 N4 173.25(10) . . ?
N1 Ga1 N4 84.30(11) . . ?
N2 Ga1 N4 83.56(11) . . ?
O2 Ga1 N3 85.81(11) . . ?
O1 Ga1 N3 95.07(11) . . ?
N1 Ga1 N3 91.15(12) . . ?
N2 Ga1 N3 162.03(11) . . ?
N4 Ga1 N3 80.57(12) . . ?
C8 O1 Ga1 107.7(2) . . ?
C9 O2 Ga1 108.0(2) . . ?
C1 N1 Ga1 108.8(2) . . ?
C1 N1 H1A 109.9 . . ?
Ga1 N1 H1A 109.9 . . ?
C1 N1 H1B 109.9 . . ?
Ga1 N1 H1B 109.9 . . ?
H1A N1 H1B 108.3 . . ?
C3 N2 Ga1 109.7(2) . . ?
C3 N2 H2A 109.7 . . ?
Ga1 N2 H2A 109.7 . . ?
C3 N2 H2B 109.7 . . ?
Ga1 N2 H2B 109.7 . . ?
H2A N2 H2B 108.2 . . ?
C5 N3 Ga1 110.0(2) . . ?
C5 N3 H3A 109.7 . . ?
Ga1 N3 H3A 109.7 . . ?
C5 N3 H3B 109.7 . . ?
Ga1 N3 H3B 109.7 . . ?
H3A N3 H3B 108.2 . . ?
C6 N4 C4 112.5(3) . . ?
C6 N4 C2 112.5(3) . . ?
C4 N4 C2 111.1(3) . . ?
C6 N4 Ga1 105.9(2) . . ?
C4 N4 Ga1 105.0(2) . . ?
C2 N4 Ga1 109.4(2) . . ?
N1 C1 C2 111.1(3) . . ?
N1 C1 H1C 109.4 . . ?
C2 C1 H1C 109.4 . . ?
N1 C1 H1D 109.4 . . ?
C2 C1 H1D 109.4 . . ?
H1C C1 H1D 108.0 . . ?
N4 C2 C1 112.3(3) . . ?
N4 C2 H2C 109.1 . . ?
C1 C2 H2C 109.1 . . ?
N4 C2 H2D 109.1 . . ?
C1 C2 H2D 109.1 . . ?
H2C C2 H2D 107.9 . . ?
N2 C3 C4 108.9(3) . . ?
N2 C3 H3C 109.9 . . ?
C4 C3 H3C 109.9 . . ?
N2 C3 H3D 109.9 . . ?
C4 C3 H3D 109.9 . . ?
H3C C3 H3D 108.3 . . ?
N4 C4 C3 110.3(3) . . ?
N4 C4 H4A 109.6 . . ?
C3 C4 H4A 109.6 . . ?
N4 C4 H4B 109.6 . . ?
C3 C4 H4B 109.6 . . ?
H4A C4 H4B 108.1 . . ?
N3 C5 C6 109.8(3) . . ?
N3 C5 H5A 109.7 . . ?
C6 C5 H5A 109.7 . . ?
N3 C5 H5B 109.7 . . ?
C6 C5 H5B 109.7 . . ?
H5A C5 H5B 108.2 . . ?
N4 C6 C5 110.4(3) . . ?
N4 C6 H6A 109.6 . . ?
C5 C6 H6A 109.6 . . ?
N4 C6 H6B 109.6 . . ?
C5 C6 H6B 109.6 . . ?
H6A C6 H6B 108.1 . . ?
C8 C7 C9 121.3(3) . 3_756 ?
C8 C7 Cl1 119.9(3) . . ?
C9 C7 Cl1 118.7(3) 3_756 . ?
O1 C8 C7 122.6(3) . . ?
O1 C8 C9 117.0(3) . . ?
C7 C8 C9 120.4(3) . . ?
O2 C9 C8 119.1(3) . . ?
O2 C9 C7 122.6(3) . 3_756 ?
C8 C9 C7 118.3(3) . 3_756 ?
C15 B1 C19 112.0(3) . . ?
C15 B1 C33 105.7(3) . . ?
C19 B1 C33 112.0(3) . . ?
C15 B1 C26 111.3(3) . . ?
C19 B1 C26 103.5(3) . . ?
C33 B1 C26 112.6(3) . . ?
C11 C10 C15 123.0(4) . . ?
C11 C10 H10A 118.5 . . ?
C15 C10 H10A 118.5 . . ?
C12 C11 C10 120.1(4) . . ?
C12 C11 H11A 119.9 . . ?
C10 C11 H11A 119.9 . . ?
C13 C12 C11 119.3(4) . . ?
C13 C12 H12A 120.3 . . ?
C11 C12 H12A 120.3 . . ?
C12 C13 C14 120.0(4) . . ?
C12 C13 H13A 120.0 . . ?
C14 C13 H13A 120.0 . . ?
C13 C14 C15 123.3(4) . . ?
C13 C14 H14A 118.3 . . ?
C15 C14 H14A 118.3 . . ?
C14 C15 C10 114.2(3) . . ?
C14 C15 B1 121.3(3) . . ?
C10 C15 B1 124.4(3) . . ?
C21 C16 C17 119.4(4) . . ?
C21 C16 H16A 120.3 . . ?
C17 C16 H16A 120.3 . . ?
C16 C17 C18 119.1(4) . . ?
C16 C17 H17A 120.5 . . ?
C18 C17 H17A 120.5 . . ?
C17 C18 C19 124.8(4) . . ?
C17 C18 H18A 117.6 . . ?
C19 C18 H18A 117.6 . . ?
C18 C19 C20 113.6(3) . . ?
C18 C19 B1 120.5(3) . . ?
C20 C19 B1 125.6(3) . . ?
C21 C20 C19 122.3(4) . . ?
C21 C20 H20A 118.8 . . ?
C19 C20 H20A 118.8 . . ?
C16 C21 C20 120.8(4) . . ?
C16 C21 H21A 119.6 . . ?
C20 C21 H21A 119.6 . . ?
C23 C22 C27 119.5(4) . . ?
C23 C22 H22A 120.3 . . ?
C27 C22 H22A 120.3 . . ?
C24 C23 C22 119.0(4) . . ?
C24 C23 H23A 120.5 . . ?
C22 C23 H23A 120.5 . . ?
C23 C24 C25 120.9(4) . . ?
C23 C24 H24A 119.5 . . ?
C25 C24 H24A 119.5 . . ?
C26 C25 C24 122.1(4) . . ?
C26 C25 H25A 118.9 . . ?
C24 C25 H25A 118.9 . . ?
C27 C26 C25 114.3(3) . . ?
C27 C26 B1 119.0(3) . . ?
C25 C26 B1 126.6(3) . . ?
C22 C27 C26 124.2(4) . . ?
C22 C27 H27A 117.9 . . ?
C26 C27 H27A 117.9 . . ?
C29 C28 C33 123.1(4) . . ?
C29 C28 H28A 118.5 . . ?
C33 C28 H28A 118.5 . . ?
C30 C29 C28 119.3(4) . . ?
C30 C29 H29A 120.4 . . ?
C28 C29 H29A 120.4 . . ?
C31 C30 C29 119.9(4) . . ?
C31 C30 H30A 120.0 . . ?
C29 C30 H30A 120.0 . . ?
C30 C31 C32 120.1(4) . . ?
C30 C31 H31A 120.0 . . ?
C32 C31 H31A 120.0 . . ?
C31 C32 C33 123.2(4) . . ?
C31 C32 H32A 118.4 . . ?
C33 C32 H32A 118.4 . . ?
C32 C33 C28 114.4(3) . . ?
C32 C33 B1 124.3(3) . . ?
C28 C33 B1 121.2(3) . . ?
C100 O100 H100 114.3 . . ?
O100 C100 H10D 109.5 . . ?
O100 C100 H10B 109.5 . . ?
H10D C100 H10B 109.5 . . ?
O100 C100 H10C 109.5 . . ?
H10D C100 H10C 109.5 . . ?
H10B C100 H10C 109.5 . . ?

loop_
_geom_bond_atom_site_label_1
_geom_bond_atom_site_label_2
_geom_bond_distance
_geom_bond_site_symmetry_2
_geom_bond_publ_flag
Ga1 O2 1.922(2) . ?
Ga1 O1 1.932(2) . ?
Ga1 N1 2.064(3) . ?
Ga1 N2 2.086(3) . ?
Ga1 N4 2.099(3) . ?
Ga1 N3 2.176(3) . ?
Cl1 C7 1.737(3) . ?
O1 C8 1.375(4) . ?
O2 C9 1.348(4) . ?
N1 C1 1.476(4) . ?
N1 H1A 0.9000 . ?
N1 H1B 0.9000 . ?
N2 C3 1.482(4) . ?
N2 H2A 0.9000 . ?
N2 H2B 0.9000 . ?
N3 C5 1.489(5) . ?
N3 H3A 0.9000 . ?
N3 H3B 0.9000 . ?
N4 C6 1.481(4) . ?
N4 C4 1.482(4) . ?
N4 C2 1.504(4) . ?
C1 C2 1.527(5) . ?
C1 H1C 0.9700 . ?
C1 H1D 0.9700 . ?
C2 H2C 0.9700 . ?
C2 H2D 0.9700 . ?
C3 C4 1.508(5) . ?
C3 H3C 0.9700 . ?
C3 H3D 0.9700 . ?
C4 H4A 0.9700 . ?
C4 H4B 0.9700 . ?
C5 C6 1.493(5) . ?
C5 H5A 0.9700 . ?
C5 H5B 0.9700 . ?
C6 H6A 0.9700 . ?
C6 H6B 0.9700 . ?
C7 C8 1.392(5) . ?
C7 C9 1.402(5) 3_756 ?
C8 C9 1.399(5) . ?
C9 C7 1.402(5) 3_756 ?
B1 C15 1.628(5) . ?
B1 C19 1.635(5) . ?
B1 C33 1.638(5) . ?
B1 C26 1.652(5) . ?
C10 C11 1.384(5) . ?
C10 C15 1.409(5) . ?
C10 H10A 0.9300 . ?
C11 C12 1.379(6) . ?
C11 H11A 0.9300 . ?
C12 C13 1.378(6) . ?
C12 H12A 0.9300 . ?
C13 C14 1.383(5) . ?
C13 H13A 0.9300 . ?
C14 C15 1.407(5) . ?
C14 H14A 0.9300 . ?
C16 C21 1.364(5) . ?
C16 C17 1.366(5) . ?
C16 H16A 0.9300 . ?
C17 C18 1.376(5) . ?
C17 H17A 0.9300 . ?
C18 C19 1.397(5) . ?
C18 H18A 0.9300 . ?
C19 C20 1.400(5) . ?
C20 C21 1.392(5) . ?
C20 H20A 0.9300 . ?
C21 H21A 0.9300 . ?
C22 C23 1.375(5) . ?
C22 C27 1.385(5) . ?
C22 H22A 0.9300 . ?
C23 C24 1.367(5) . ?
C23 H23A 0.9300 . ?
C24 C25 1.400(5) . ?
C24 H24A 0.9300 . ?
C25 C26 1.399(5) . ?
C25 H25A 0.9300 . ?
C26 C27 1.396(5) . ?
C27 H27A 0.9300 . ?
C28 C29 1.392(5) . ?
C28 C33 1.408(5) . ?
C28 H28A 0.9300 . ?
C29 C30 1.385(5) . ?
C29 H29A 0.9300 . ?
C30 C31 1.367(5) . ?
C30 H30A 0.9300 . ?
C31 C32 1.383(5) . ?
C31 H31A 0.9300 . ?
C32 C33 1.405(5) . ?
C32 H32A 0.9300 . ?
O100 C100 1.466(5) . ?
O100 H100 0.9362 . ?
C100 H10D 0.9600 . ?
C100 H10B 0.9600 . ?
C100 H10C 0.9600 . ?
